data_4511738
loop_
_publ_author_name
'Aliev, Sokhrab B.'
'Samsonenko, Denis G.'
'Rakhmanova, Mariana I.'
'Dybtsev, Danil N.'
'Fedin, Vladimir P.'

_publ_section_title
;
 Syntheses and Structural Characterization of Lithium Carboxylate
 Frameworks and Guest-Dependent Photoluminescence Study
;
_journal_issue 9
_journal_name_full 'Crystal Growth &amp; Design'
_journal_page_first 4355
_journal_paper_doi 10.1021/cg500477s
_journal_volume 14
_journal_year 2014
_chemical_formula_structural 'Li2 (C10 H4 O8)'
_chemical_formula_sum 'C10 H4 Li2 O8'
_chemical_formula_weight 266.01
_chemical_name_systematic
; 
 ? 
;
_space_group_IT_number 2
_symmetry_cell_setting triclinic
_symmetry_space_group_name_Hall '-P 1'
_symmetry_space_group_name_H-M 'P -1'
_atom_sites_solution_hydrogens difmap
_atom_sites_solution_primary direct
_atom_sites_solution_secondary difmap
_audit_creation_method SHELXL-97
_cell_angle_alpha 83.237(2)
_cell_angle_beta 76.586(2)
_cell_angle_gamma 81.731(2)
_cell_formula_units_Z 1
_cell_length_a 5.0422(3)
_cell_length_b 7.1471(5)
_cell_length_c 7.2031(5)
_cell_measurement_reflns_used 1273
_cell_measurement_temperature 150(2)
_cell_measurement_theta_max 28.33
_cell_measurement_theta_min 2.89
_cell_volume 248.91(3)
_computing_cell_refinement 'SAINT (Bruker-AXS, 2004)'
_computing_data_collection 'APEX2 (Bruker-AXS, 2004)'
_computing_data_reduction 'SAINT (Bruker-AXS, 2004)'
_computing_molecular_graphics 'SHELXTL (Bruker-AXS, 2004)'
_computing_publication_material 'CIFTAB-97 (Sheldrick, 1998)'
_computing_structure_refinement 'SHELXL-97 (Sheldrick, 1998)'
_computing_structure_solution 'SHELXS-97 (Sheldrick, 1998)'
_diffrn_ambient_temperature 150(2)
_diffrn_detector_area_resol_mean 25
_diffrn_measured_fraction_theta_full 1.000
_diffrn_measured_fraction_theta_max 0.987
_diffrn_measurement_device_type 'Bruker Apex Duo'
_diffrn_measurement_method '\f and \w scans'
_diffrn_radiation_monochromator graphite
_diffrn_radiation_probe x-ray
_diffrn_radiation_source 'fine-focus sealed tube'
_diffrn_radiation_type MoK\a
_diffrn_radiation_wavelength 0.71073
_diffrn_reflns_av_R_equivalents 0.0099
_diffrn_reflns_av_sigmaI/netI 0.0168
_diffrn_reflns_limit_h_max 5
_diffrn_reflns_limit_h_min -6
_diffrn_reflns_limit_k_max 9
_diffrn_reflns_limit_k_min -7
_diffrn_reflns_limit_l_max 8
_diffrn_reflns_limit_l_min -9
_diffrn_reflns_number 2076
_diffrn_reflns_theta_full 25.00
_diffrn_reflns_theta_max 28.51
_diffrn_reflns_theta_min 2.89
_diffrn_standards_decay_% 0
_diffrn_standards_interval_count 0
_diffrn_standards_interval_time 0
_diffrn_standards_number 0
_exptl_absorpt_coefficient_mu 0.153
_exptl_absorpt_correction_T_max 0.9848
_exptl_absorpt_correction_T_min 0.9744
_exptl_absorpt_correction_type multi-scan
_exptl_absorpt_process_details 'SADABS (Bruker-AXS, 2004)'
_exptl_crystal_colour colorless
_exptl_crystal_density_diffrn 1.775
_exptl_crystal_density_method 'not measured'
_exptl_crystal_description block
_exptl_crystal_F_000 134
_exptl_crystal_size_max 0.17
_exptl_crystal_size_mid 0.11
_exptl_crystal_size_min 0.10
_refine_diff_density_max 0.447
_refine_diff_density_min -0.221
_refine_diff_density_rms 0.053
_refine_ls_extinction_method none
_refine_ls_goodness_of_fit_ref 1.063
_refine_ls_hydrogen_treatment refall
_refine_ls_matrix_type full
_refine_ls_number_parameters 99
_refine_ls_number_reflns 1249
_refine_ls_number_restraints 0
_refine_ls_restrained_S_all 1.063
_refine_ls_R_factor_all 0.0374
_refine_ls_R_factor_gt 0.0319
_refine_ls_shift/su_max 0.000
_refine_ls_shift/su_mean 0.000
_refine_ls_structure_factor_coef Fsqd
_refine_ls_weighting_details 'calc w=1/[\s^2^(Fo^2^)+(0.0502P)^2^+0.0901P] where P=(Fo^2^+2Fc^2^)/3'
_refine_ls_weighting_scheme calc
_refine_ls_wR_factor_gt 0.0840
_refine_ls_wR_factor_ref 0.0884
_reflns_number_gt 1099
_reflns_number_total 1249
_reflns_threshold_expression >2\s(I)
_cod_data_source_file cg500477s_si_002.cif
_cod_data_source_block compound2
_cod_depositor_comments
;
The following automatic conversions were performed:

'_symmetry_cell_setting' value 'Triclinic' changed to 'triclinic'
according to
/usr/data/users/saulius/crontab/automatic-downloads/rss-feeds/ACS/lib/dictionaries/cif_core.dic
dictionary named 'cif_core.dic' version 2.4.2 from 2011-04-26.

Automatic conversion script
Id: cif_fix_values 2281 2013-09-26 08:29:07Z andrius 

 Adding full bibliography for 4511737--4511741.cif.
;
_cod_database_code 4511738

loop_
_symmetry_equiv_pos_as_xyz
'x, y, z'
'-x, -y, -z'

loop_
_atom_site_label
_atom_site_type_symbol
_atom_site_fract_x
_atom_site_fract_y
_atom_site_fract_z
_atom_site_U_iso_or_equiv
_atom_site_adp_type
_atom_site_occupancy
_atom_site_symmetry_multiplicity
_atom_site_calc_flag
Li1 Li -0.2514(4) 0.5320(3) 0.3862(3) 0.0162(4) Uani 1 1 d
O1 O -0.03611(19) 0.35216(12) 0.21666(13) 0.0200(2) Uani 1 1 d
O2 O -0.20468(18) 0.08581(13) 0.33560(13) 0.0187(2) Uani 1 1 d
H2 H -0.149(5) -0.055(4) 0.330(3) 0.051(6) Uiso 1 1 d
C1 C -0.0099(2) 0.17852(16) 0.23025(16) 0.0136(2) Uani 1 1 d
C2 C 0.2494(2) 0.07303(16) 0.11796(15) 0.0118(2) Uani 1 1 d
C3 C 0.4030(2) 0.18785(16) -0.02489(16) 0.0123(2) Uani 1 1 d
H3 H 0.338(3) 0.318(2) -0.038(2) 0.013(3) Uiso 1 1 d
C4 C 0.6492(2) 0.12081(15) -0.14490(16) 0.0114(2) Uani 1 1 d
C5 C 0.7801(2) 0.26858(15) -0.29296(16) 0.0119(2) Uani 1 1 d
O3 O 0.62547(17) 0.39895(12) -0.35824(12) 0.0144(2) Uani 1 1 d
O4 O 1.04016(17) 0.25684(12) -0.34126(13) 0.0158(2) Uani 1 1 d

loop_
_atom_site_aniso_label
_atom_site_aniso_U_11
_atom_site_aniso_U_22
_atom_site_aniso_U_33
_atom_site_aniso_U_23
_atom_site_aniso_U_13
_atom_site_aniso_U_12
Li1 0.0137(9) 0.0137(9) 0.0192(10) 0.0016(7) -0.0014(7) -0.0009(7)
O1 0.0204(4) 0.0126(4) 0.0213(5) 0.0002(3) 0.0040(3) 0.0014(3)
O2 0.0149(4) 0.0144(4) 0.0226(5) -0.0001(3) 0.0034(3) -0.0014(3)
C1 0.0138(5) 0.0131(5) 0.0126(5) -0.0001(4) -0.0013(4) -0.0004(4)
C2 0.0116(5) 0.0120(5) 0.0113(5) -0.0002(4) -0.0026(4) -0.0005(4)
C3 0.0131(5) 0.0095(5) 0.0137(5) 0.0007(4) -0.0031(4) -0.0010(4)
C4 0.0111(5) 0.0116(5) 0.0114(5) 0.0020(4) -0.0026(4) -0.0031(4)
C5 0.0134(5) 0.0096(5) 0.0122(5) 0.0002(4) -0.0018(4) -0.0023(4)
O3 0.0126(4) 0.0130(4) 0.0156(4) 0.0046(3) -0.0019(3) -0.0014(3)
O4 0.0111(4) 0.0131(4) 0.0214(4) 0.0031(3) -0.0015(3) -0.0032(3)

loop_
_atom_type_symbol
_atom_type_description
_atom_type_scat_dispersion_real
_atom_type_scat_dispersion_imag
_atom_type_scat_source
C C 0.0033 0.0016 'International Tables Vol C Tables 4.2.6.8 and 6.1.1.4'
H H 0.0000 0.0000 'International Tables Vol C Tables 4.2.6.8 and 6.1.1.4'
Li Li -0.0003 0.0001 'International Tables Vol C Tables 4.2.6.8 and 6.1.1.4'
O O 0.0106 0.0060 'International Tables Vol C Tables 4.2.6.8 and 6.1.1.4'

loop_
_geom_angle_atom_site_label_1
_geom_angle_atom_site_label_2
_geom_angle_atom_site_label_3
_geom_angle
_geom_angle_site_symmetry_1
_geom_angle_site_symmetry_3
_geom_angle_publ_flag
Li1 Li1 Li1 113.93(14) 2_466 2_566 ?
O1 Li1 Li1 87.17(10) . 2_566 ?
O1 Li1 Li1 122.47(14) . 2_466 ?
O1 Li1 O3 109.05(10) . 1_456 yes
O1 Li1 O3 115.08(12) . 2_565 yes
O1 Li1 O4 104.13(10) . 2_665 yes
O3 Li1 Li1 45.07(7) 1_456 2_466 ?
O3 Li1 Li1 46.46(7) 2_565 2_466 ?
O3 Li1 Li1 70.73(8) 1_456 2_566 ?
O3 Li1 Li1 155.60(14) 2_565 2_566 ?
O3 Li1 O3 91.53(9) 2_565 1_456 yes
O4 Li1 Li1 66.81(8) 2_665 2_566 ?
O4 Li1 Li1 133.36(14) 2_665 2_466 ?
O4 Li1 O3 113.73(11) 2_665 2_565 yes
O4 Li1 O3 123.63(12) 2_665 1_456 yes
C1 O1 Li1 131.41(10) . . ?
C1 O2 H2 109.9(14) . . ?
O1 C1 O2 120.57(10) . . ?
O1 C1 C2 118.86(10) . . ?
O2 C1 C2 120.55(10) . . ?
C3 C2 C1 113.75(10) . . ?
C3 C2 C4 118.31(10) . 2_655 ?
C4 C2 C1 127.93(10) 2_655 . ?
C2 C3 H3 117.9(9) . . ?
C4 C3 C2 123.48(10) . . ?
C4 C3 H3 118.6(9) . . ?
C2 C4 C5 126.86(10) 2_655 . ?
C3 C4 C2 118.20(10) . 2_655 ?
C3 C4 C5 114.94(10) . . ?
O3 C5 C4 117.95(10) . . ?
O3 C5 O4 123.15(10) . . ?
O4 C5 C4 118.88(10) . . ?
Li1 O3 Li1 88.47(9) 2_565 1_654 ?
C5 O3 Li1 120.60(9) . 1_654 ?
C5 O3 Li1 142.50(10) . 2_565 ?
C5 O4 Li1 125.29(10) . 2_665 ?

loop_
_geom_bond_atom_site_label_1
_geom_bond_atom_site_label_2
_geom_bond_distance
_geom_bond_site_symmetry_2
_geom_bond_publ_flag
Li1 Li1 2.725(4) 2_466 ?
Li1 Li1 3.278(4) 2_566 ?
Li1 O1 1.917(2) . yes
Li1 O3 1.930(2) 2_565 yes
Li1 O3 1.976(2) 1_456 yes
Li1 O4 1.925(2) 2_665 yes
O1 C1 1.2237(14) . ?
O2 H2 1.01(2) . ?
O2 C1 1.3048(14) . ?
C1 C2 1.5171(16) . ?
C2 C3 1.3951(15) . ?
C2 C4 1.4133(15) 2_655 ?
C3 H3 0.944(15) . ?
C3 C4 1.3949(16) . ?
C4 C2 1.4133(15) 2_655 ?
C4 C5 1.5157(15) . ?
C5 O3 1.2471(13) . ?
C5 O4 1.2692(14) . ?
O3 Li1 1.930(2) 2_565 ?
O3 Li1 1.976(2) 1_654 ?
O4 Li1 1.925(2) 2_665 ?
